data_7003994
loop_
_publ_author_name
'Jia, Wei-Guo'
'Huang, Yuan-Biao'
'Lin, Yue-Jian'
'Jin, Guo-Xin'

_publ_section_title
;
 Syntheses and structures of half-sandwich iridium(iii) and
 rhodium(iii) complexes with organochalcogen (S, Se) ligands bearing
 N-methylimidazole and their use as catalysts for norbornene
 polymerization
;
_journal_issue 41
_journal_name_full 'Dalton Transactions'
_journal_page_first 5612
_journal_page_last 5620
_journal_paper_doi 10.1039/B801862f
_journal_year 2008
_chemical_formula_sum 'C20 H29 Cl2 N4 Rh S2'
_chemical_formula_weight 563.40
_chemical_name_systematic
;
?
;
_space_group_IT_number 2
_symmetry_cell_setting triclinic
_symmetry_space_group_name_Hall '-P 1'
_symmetry_space_group_name_H-M 'P -1'
_atom_sites_solution_hydrogens geom
_atom_sites_solution_primary direct
_atom_sites_solution_secondary difmap
_audit_creation_method SHELXL-97
_cell_angle_alpha 84.114(14)
_cell_angle_beta 73.09(3)
_cell_angle_gamma 88.317(12)
_cell_formula_units_Z 2
_cell_length_a 9.789(3)
_cell_length_b 10.128(2)
_cell_length_c 12.405(3)
_cell_measurement_reflns_used 884
_cell_measurement_temperature 293(2)
_cell_measurement_theta_max 26.986
_cell_measurement_theta_min 2.530
_cell_volume 1170.5(5)
_computing_cell_refinement 'Bruker SMART'
_computing_data_collection 'Bruker SMART'
_computing_data_reduction 'Bruker SHELXTL'
_computing_molecular_graphics 'Bruker SHELXTL'
_computing_publication_material 'Bruker SHELXTL'
_computing_structure_refinement 'SHELXL-97 (Sheldrick, 1997)'
_computing_structure_solution 'SHELXS-97 (Sheldrick, 1990)'
_diffrn_ambient_temperature 293(2)
_diffrn_measured_fraction_theta_full 0.962
_diffrn_measured_fraction_theta_max 0.962
_diffrn_measurement_device_type 'CCD area detector'
_diffrn_measurement_method 'phi and omega scans'
_diffrn_radiation_monochromator graphite
_diffrn_radiation_source 'fine-focus sealed tube'
_diffrn_radiation_type MoK\a
_diffrn_radiation_wavelength 0.71073
_diffrn_reflns_av_R_equivalents 0.0217
_diffrn_reflns_av_sigmaI/netI 0.0443
_diffrn_reflns_limit_h_max 12
_diffrn_reflns_limit_h_min -11
_diffrn_reflns_limit_k_max 12
_diffrn_reflns_limit_k_min -10
_diffrn_reflns_limit_l_max 15
_diffrn_reflns_limit_l_min -15
_diffrn_reflns_number 6894
_diffrn_reflns_theta_full 27.12
_diffrn_reflns_theta_max 27.12
_diffrn_reflns_theta_min 1.72
_diffrn_standards_decay_% 7.13
_exptl_absorpt_coefficient_mu 1.151
_exptl_absorpt_correction_T_max 0.8936
_exptl_absorpt_correction_T_min 0.8463
_exptl_absorpt_correction_type multi-scan
_exptl_absorpt_process_details sadabs
_exptl_crystal_density_diffrn 1.598
_exptl_crystal_density_method 'not measured'
_exptl_crystal_F_000 576
_exptl_crystal_size_max 0.15
_exptl_crystal_size_mid 0.10
_exptl_crystal_size_min 0.10
_refine_diff_density_max 0.847
_refine_diff_density_min -0.433
_refine_diff_density_rms 0.088
_refine_ls_extinction_method none
_refine_ls_goodness_of_fit_ref 1.039
_refine_ls_hydrogen_treatment constr
_refine_ls_matrix_type full
_refine_ls_number_parameters 269
_refine_ls_number_reflns 4971
_refine_ls_number_restraints 0
_refine_ls_restrained_S_all 1.039
_refine_ls_R_factor_all 0.0439
_refine_ls_R_factor_gt 0.0364
_refine_ls_shift/su_max 0.001
_refine_ls_shift/su_mean 0.000
_refine_ls_structure_factor_coef Fsqd
_refine_ls_weighting_details 'calc w=1/[\s^2^(Fo^2^)+(0.0504P)^2^+0.6098P] where P=(Fo^2^+2Fc^2^)/3'
_refine_ls_weighting_scheme calc
_refine_ls_wR_factor_gt 0.0915
_refine_ls_wR_factor_ref 0.0978
_reflns_number_gt 4299
_reflns_number_total 4971
_reflns_threshold_expression >2sigma(I)
_cod_data_source_file B801862f.txt
_cod_data_source_block f70603b
_cod_depositor_comments
;
The following automatic conversions were performed:
'_symmetry_cell_setting' value 'Triclinic' changed to 'triclinic'
according to '/home/saulius/struct/CIF-dictionaries/cif_core.dic'
dictionary named 'cif_core.dic' version 2.4.1 from 2010-06-29.

Automatic conversion script
Id: cif_fix_enum 1527 2010-12-29 10:47:43Z saulius 
;
_cod_original_cell_volume 1170.6(5)
_cod_original_sg_symbol_H-M P-1
_cod_database_code 7003994

loop_
_symmetry_equiv_pos_as_xyz
'x, y, z'
'-x, -y, -z'

loop_
_atom_site_label
_atom_site_type_symbol
_atom_site_fract_x
_atom_site_fract_y
_atom_site_fract_z
_atom_site_U_iso_or_equiv
_atom_site_adp_type
_atom_site_occupancy
_atom_site_symmetry_multiplicity
_atom_site_calc_flag
_atom_site_refinement_flags
_atom_site_disorder_assembly
_atom_site_disorder_group
Rh1 Rh 0.71706(2) 0.71858(2) 0.66388(2) 0.03098(9) Uani 1 1 d . . .
Cl1 Cl 0.60334(9) 0.72978(9) 0.86166(7) 0.04325(19) Uani 1 1 d . . .
Cl2 Cl 0.88841(10) 0.75397(10) 0.13286(9) 0.0559(2) Uani 1 1 d . . .
N1 N 0.2790(3) 0.7014(3) 0.8322(2) 0.0422(6) Uani 1 1 d . . .
N2 N 0.3201(3) 0.8961(3) 0.7417(2) 0.0366(6) Uani 1 1 d . . .
N3 N 0.5172(3) 1.0949(3) 0.7632(2) 0.0371(6) Uani 1 1 d . . .
N4 N 0.6914(3) 1.0478(3) 0.8344(2) 0.0382(6) Uani 1 1 d . . .
S1 S 0.48742(8) 0.70274(9) 0.62891(7) 0.04005(19) Uani 1 1 d . . .
S2 S 0.73526(9) 0.96012(8) 0.62393(7) 0.03661(18) Uani 1 1 d . . .
C1 C 0.8752(5) 0.5785(4) 0.6968(4) 0.0627(12) Uani 1 1 d . . .
C2 C 0.7814(4) 0.5180(4) 0.6417(4) 0.0640(13) Uani 1 1 d . . .
C3 C 0.8036(4) 0.5879(4) 0.5333(4) 0.0489(9) Uani 1 1 d . . .
C4 C 0.9018(3) 0.6910(3) 0.5205(3) 0.0412(7) Uani 1 1 d . . .
C5 C 0.9471(3) 0.6857(4) 0.6209(3) 0.0436(8) Uani 1 1 d . . .
C6 C 0.8934(7) 0.5350(7) 0.8094(5) 0.112(3) Uani 1 1 d . . .
H6A H 0.9711 0.4731 0.8011 0.168 Uiso 1 1 calc R . .
H6B H 0.8073 0.4930 0.8572 0.168 Uiso 1 1 calc R . .
H6C H 0.9136 0.6106 0.8430 0.168 Uiso 1 1 calc R . .
C7 C 0.6867(6) 0.3993(5) 0.6838(7) 0.123(3) Uani 1 1 d . . .
H7A H 0.5961 0.4177 0.6701 0.185 Uiso 1 1 calc R . .
H7B H 0.6728 0.3792 0.7636 0.185 Uiso 1 1 calc R . .
H7C H 0.7303 0.3249 0.6448 0.185 Uiso 1 1 calc R . .
C8 C 0.7391(5) 0.5568(5) 0.4403(5) 0.0808(17) Uani 1 1 d . . .
H8A H 0.7012 0.6367 0.4114 0.121 Uiso 1 1 calc R . .
H8B H 0.6639 0.4928 0.4710 0.121 Uiso 1 1 calc R . .
H8C H 0.8118 0.5215 0.3802 0.121 Uiso 1 1 calc R . .
C9 C 0.9576(4) 0.7859(5) 0.4168(3) 0.0598(10) Uani 1 1 d . . .
H9A H 1.0533 0.7616 0.3776 0.090 Uiso 1 1 calc R . .
H9B H 0.9571 0.8742 0.4384 0.090 Uiso 1 1 calc R . .
H9C H 0.8979 0.7826 0.3678 0.090 Uiso 1 1 calc R . .
C10 C 1.0582(4) 0.7752(5) 0.6357(5) 0.0688(13) Uani 1 1 d . . .
H10A H 1.0428 0.7828 0.7149 0.103 Uiso 1 1 calc R . .
H10B H 1.0518 0.8614 0.5973 0.103 Uiso 1 1 calc R . .
H10C H 1.1513 0.7386 0.6044 0.103 Uiso 1 1 calc R . .
C11 C 0.6464(3) 1.0337(3) 0.7434(3) 0.0330(6) Uani 1 1 d . . .
C12 C 0.8249(4) 0.9951(4) 0.8508(4) 0.0527(9) Uani 1 1 d . . .
H12A H 0.8061 0.9466 0.9243 0.079 Uiso 1 1 calc R . .
H12B H 0.8890 1.0671 0.8454 0.079 Uiso 1 1 calc R . .
H12C H 0.8675 0.9370 0.7937 0.079 Uiso 1 1 calc R . .
C13 C 0.5919(4) 1.1167(3) 0.9094(3) 0.0459(8) Uani 1 1 d . . .
H13 H 0.5987 1.1391 0.9785 0.055 Uiso 1 1 calc R . .
C14 C 0.4835(4) 1.1462(3) 0.8666(3) 0.0442(8) Uani 1 1 d . . .
H14 H 0.4010 1.1924 0.9000 0.053 Uiso 1 1 calc R . .
C15 C 0.4311(4) 1.1213(4) 0.6848(3) 0.0460(8) Uani 1 1 d . . .
H15A H 0.4870 1.1747 0.6180 0.055 Uiso 1 1 calc R . .
H15B H 0.3485 1.1731 0.7205 0.055 Uiso 1 1 calc R . .
C16 C 0.3805(4) 0.9994(4) 0.6483(3) 0.0467(8) Uani 1 1 d . . .
H16A H 0.3086 1.0253 0.6105 0.056 Uiso 1 1 calc R . .
H16B H 0.4602 0.9618 0.5936 0.056 Uiso 1 1 calc R . .
C17 C 0.2126(4) 0.9108(4) 0.8387(3) 0.0463(8) Uani 1 1 d . . .
H17 H 0.1666 0.9893 0.8612 0.056 Uiso 1 1 calc R . .
C18 C 0.1866(4) 0.7894(4) 0.8952(3) 0.0523(10) Uani 1 1 d . . .
H18 H 0.1185 0.7683 0.9644 0.063 Uiso 1 1 calc R . .
C19 C 0.2887(5) 0.5604(4) 0.8649(4) 0.0645(11) Uani 1 1 d . . .
H19A H 0.3069 0.5127 0.7992 0.097 Uiso 1 1 calc R . .
H19B H 0.2004 0.5303 0.9186 0.097 Uiso 1 1 calc R . .
H19C H 0.3652 0.5449 0.8986 0.097 Uiso 1 1 calc R . .
C20 C 0.3611(3) 0.7686(3) 0.7377(3) 0.0348(7) Uani 1 1 d . . .

loop_
_atom_site_aniso_label
_atom_site_aniso_U_11
_atom_site_aniso_U_22
_atom_site_aniso_U_33
_atom_site_aniso_U_23
_atom_site_aniso_U_13
_atom_site_aniso_U_12
Rh1 0.02591(13) 0.03284(14) 0.03249(15) -0.00513(9) -0.00502(9) -0.00143(9)
Cl1 0.0444(4) 0.0522(5) 0.0315(4) -0.0047(3) -0.0078(3) -0.0058(4)
Cl2 0.0465(5) 0.0542(5) 0.0557(6) -0.0072(4) 0.0031(4) 0.0038(4)
N1 0.0345(14) 0.0527(17) 0.0370(15) -0.0036(12) -0.0056(12) -0.0130(12)
N2 0.0304(13) 0.0455(15) 0.0354(14) -0.0089(11) -0.0101(11) -0.0013(11)
N3 0.0344(13) 0.0353(13) 0.0368(15) -0.0003(11) -0.0038(11) -0.0020(11)
N4 0.0408(14) 0.0365(14) 0.0366(15) -0.0067(11) -0.0087(12) -0.0050(11)
S1 0.0295(4) 0.0546(5) 0.0366(4) -0.0160(4) -0.0062(3) -0.0028(3)
S2 0.0377(4) 0.0367(4) 0.0309(4) -0.0044(3) -0.0019(3) -0.0051(3)
C1 0.055(2) 0.066(3) 0.056(2) 0.010(2) -0.0077(19) 0.032(2)
C2 0.0394(19) 0.0319(18) 0.100(4) -0.003(2) 0.010(2) 0.0041(15)
C3 0.0338(17) 0.0427(19) 0.069(3) -0.0241(18) -0.0061(17) 0.0032(14)
C4 0.0297(15) 0.0431(18) 0.0474(19) -0.0164(15) -0.0023(14) 0.0035(13)
C5 0.0287(15) 0.051(2) 0.051(2) -0.0136(16) -0.0093(14) 0.0105(14)
C6 0.103(5) 0.137(6) 0.077(4) 0.031(4) -0.015(3) 0.061(4)
C7 0.079(4) 0.041(3) 0.197(8) 0.020(3) 0.033(4) -0.002(2)
C8 0.054(3) 0.096(4) 0.107(4) -0.070(3) -0.027(3) 0.011(2)
C9 0.049(2) 0.073(3) 0.044(2) -0.0022(19) 0.0051(17) 0.0038(19)
C10 0.042(2) 0.082(3) 0.093(4) -0.037(3) -0.027(2) 0.002(2)
C11 0.0340(15) 0.0279(14) 0.0343(16) -0.0020(12) -0.0049(13) -0.0069(12)
C12 0.051(2) 0.061(2) 0.054(2) -0.0102(18) -0.0257(18) -0.0031(18)
C13 0.060(2) 0.0410(18) 0.0329(18) -0.0078(14) -0.0049(16) -0.0079(16)
C14 0.0476(19) 0.0348(17) 0.0392(18) -0.0035(13) 0.0049(15) -0.0033(14)
C15 0.0421(18) 0.0465(19) 0.044(2) 0.0054(15) -0.0087(15) 0.0039(15)
C16 0.048(2) 0.057(2) 0.0370(19) 0.0009(16) -0.0165(16) 0.0019(16)
C17 0.0336(16) 0.061(2) 0.045(2) -0.0197(17) -0.0066(15) 0.0006(15)
C18 0.0327(17) 0.085(3) 0.0353(19) -0.0200(19) 0.0025(14) -0.0125(18)
C19 0.070(3) 0.055(2) 0.063(3) 0.004(2) -0.012(2) -0.022(2)
C20 0.0261(14) 0.0467(18) 0.0334(16) -0.0078(13) -0.0097(12) -0.0053(12)

loop_
_atom_type_symbol
_atom_type_description
_atom_type_scat_dispersion_real
_atom_type_scat_dispersion_imag
_atom_type_scat_source
C C 0.0033 0.0016 'International Tables Vol C Tables 4.2.6.8 and 6.1.1.4'
H H 0.0000 0.0000 'International Tables Vol C Tables 4.2.6.8 and 6.1.1.4'
N N 0.0061 0.0033 'International Tables Vol C Tables 4.2.6.8 and 6.1.1.4'
S S 0.1246 0.1234 'International Tables Vol C Tables 4.2.6.8 and 6.1.1.4'
Cl Cl 0.1484 0.1585 'International Tables Vol C Tables 4.2.6.8 and 6.1.1.4'
Rh Rh -1.1178 0.9187 'International Tables Vol C Tables 4.2.6.8 and 6.1.1.4'

loop_
_geom_angle_atom_site_label_1
_geom_angle_atom_site_label_2
_geom_angle_atom_site_label_3
_geom_angle
_geom_angle_site_symmetry_1
_geom_angle_site_symmetry_3
_geom_angle_publ_flag
C2 Rh1 C3 38.46(17) . . ?
C2 Rh1 C1 40.08(19) . . ?
C3 Rh1 C1 64.92(17) . . ?
C2 Rh1 C4 64.49(14) . . ?
C3 Rh1 C4 37.87(13) . . ?
C1 Rh1 C4 64.26(15) . . ?
C2 Rh1 C5 65.30(15) . . ?
C3 Rh1 C5 64.21(13) . . ?
C1 Rh1 C5 38.07(15) . . ?
C4 Rh1 C5 38.48(13) . . ?
C2 Rh1 Cl1 107.27(14) . . ?
C3 Rh1 Cl1 145.11(11) . . ?
C1 Rh1 Cl1 92.34(12) . . ?
C4 Rh1 Cl1 152.69(10) . . ?
C5 Rh1 Cl1 114.25(10) . . ?
C2 Rh1 S1 97.15(13) . . ?
C3 Rh1 S1 88.54(10) . . ?
C1 Rh1 S1 135.55(14) . . ?
C4 Rh1 S1 115.46(10) . . ?
C5 Rh1 S1 152.24(10) . . ?
Cl1 Rh1 S1 90.91(4) . . ?
C2 Rh1 S2 155.88(11) . . ?
C3 Rh1 S2 121.68(11) . . ?
C1 Rh1 S2 128.79(14) . . ?
C4 Rh1 S2 91.48(10) . . ?
C5 Rh1 S2 94.92(10) . . ?
Cl1 Rh1 S2 93.12(3) . . ?
S1 Rh1 S2 95.22(3) . . ?
C20 N1 C18 108.7(3) . . ?
C20 N1 C19 125.8(3) . . ?
C18 N1 C19 125.5(3) . . ?
C20 N2 C17 110.3(3) . . ?
C20 N2 C16 122.5(3) . . ?
C17 N2 C16 127.1(3) . . ?
C11 N3 C14 109.5(3) . . ?
C11 N3 C15 127.5(3) . . ?
C14 N3 C15 122.5(3) . . ?
C11 N4 C13 109.6(3) . . ?
C11 N4 C12 125.0(3) . . ?
C13 N4 C12 125.4(3) . . ?
C20 S1 Rh1 107.74(10) . . ?
C11 S2 Rh1 109.61(11) . . ?
C5 C1 C2 107.2(4) . . ?
C5 C1 C6 126.1(5) . . ?
C2 C1 C6 126.8(5) . . ?
C5 C1 Rh1 71.5(2) . . ?
C2 C1 Rh1 68.6(2) . . ?
C6 C1 Rh1 125.7(3) . . ?
C3 C2 C1 107.1(3) . . ?
C3 C2 C7 124.1(5) . . ?
C1 C2 C7 128.7(5) . . ?
C3 C2 Rh1 71.9(2) . . ?
C1 C2 Rh1 71.3(2) . . ?
C7 C2 Rh1 125.4(3) . . ?
C4 C3 C2 109.0(4) . . ?
C4 C3 C8 123.7(4) . . ?
C2 C3 C8 127.3(4) . . ?
C4 C3 Rh1 71.45(19) . . ?
C2 C3 Rh1 69.6(2) . . ?
C8 C3 Rh1 127.0(3) . . ?
C3 C4 C5 108.7(3) . . ?
C3 C4 C9 126.0(4) . . ?
C5 C4 C9 125.2(3) . . ?
C3 C4 Rh1 70.7(2) . . ?
C5 C4 Rh1 71.15(19) . . ?
C9 C4 Rh1 126.9(3) . . ?
C1 C5 C4 108.0(3) . . ?
C1 C5 C10 127.8(4) . . ?
C4 C5 C10 124.1(4) . . ?
C1 C5 Rh1 70.4(2) . . ?
C4 C5 Rh1 70.37(18) . . ?
C10 C5 Rh1 127.6(3) . . ?
N4 C11 N3 105.8(3) . . ?
N4 C11 S2 127.7(2) . . ?
N3 C11 S2 126.5(2) . . ?
C14 C13 N4 108.3(3) . . ?
C13 C14 N3 106.7(3) . . ?
N3 C15 C16 114.7(3) . . ?
N2 C16 C15 114.2(3) . . ?
C18 C17 N2 106.4(3) . . ?
C17 C18 N1 107.9(3) . . ?
N2 C20 N1 106.7(3) . . ?
N2 C20 S1 126.6(2) . . ?
N1 C20 S1 126.7(3) . . ?

loop_
_geom_bond_atom_site_label_1
_geom_bond_atom_site_label_2
_geom_bond_distance
_geom_bond_site_symmetry_2
_geom_bond_publ_flag
Rh1 C2 2.131(4) . ?
Rh1 C3 2.161(3) . ?
Rh1 C1 2.167(4) . ?
Rh1 C4 2.171(3) . ?
Rh1 C5 2.181(3) . ?
Rh1 Cl1 2.3942(11) . ?
Rh1 S1 2.4228(11) . ?
Rh1 S2 2.4470(10) . ?
N1 C20 1.343(4) . ?
N1 C18 1.380(5) . ?
N1 C19 1.453(5) . ?
N2 C20 1.342(4) . ?
N2 C17 1.368(4) . ?
N2 C16 1.475(4) . ?
N3 C11 1.359(4) . ?
N3 C14 1.381(4) . ?
N3 C15 1.462(4) . ?
N4 C11 1.347(4) . ?
N4 C13 1.367(5) . ?
N4 C12 1.458(5) . ?
S1 C20 1.721(3) . ?
S2 C11 1.717(3) . ?
C1 C5 1.418(6) . ?
C1 C2 1.473(7) . ?
C1 C6 1.481(7) . ?
C2 C3 1.414(6) . ?
C2 C7 1.493(6) . ?
C3 C4 1.406(5) . ?
C3 C8 1.529(6) . ?
C4 C5 1.434(5) . ?
C4 C9 1.499(5) . ?
C5 C10 1.499(5) . ?
C13 C14 1.332(5) . ?
C15 C16 1.502(5) . ?
C17 C18 1.344(6) . ?
